data_7028838
loop_
_publ_author_name
'Larpent, Patrick'
'Jouaiti, Abdelaziz'
'Kyritsakas, Nathalie'
'Hosseini, Mir Wais'

_publ_section_title
;
 Molecular tectonics: homochiral coordination networks based on
 combinations of a chiral neutral tecton with Hg(II), Cu(II) or Ni(II)
 neutral complexes as metallatectons.
;
_journal_issue 5
_journal_name_full 'Dalton transactions (Cambridge, England : 2003)'
_journal_page_first 2000
_journal_page_last 2006
_journal_paper_doi 10.1039/c3dt52850b
_journal_volume 43
_journal_year 2014
_chemical_absolute_configuration ad
_chemical_formula_moiety 'C64 H52 Cl2 N8 Ni O8,3(C2 H2 Cl4),2(H2 O)'
_chemical_formula_sum 'C70 H62 Cl14 N8 Ni O10'
_chemical_formula_weight 1730.29
_chemical_name_systematic
; 
 ? 
;
_space_group_IT_number 5
_symmetry_cell_setting monoclinic
_symmetry_space_group_name_Hall 'C 2y'
_symmetry_space_group_name_H-M 'C 1 2 1'
_atom_sites_solution_hydrogens geom
_atom_sites_solution_primary direct
_atom_sites_solution_secondary difmap
_audit_creation_method SHELXL-97
_cell_angle_alpha 90.00
_cell_angle_beta 121.6010(10)
_cell_angle_gamma 90.00
_cell_formula_units_Z 4
_cell_length_a 24.5378(9)
_cell_length_b 24.9529(11)
_cell_length_c 19.2940(7)
_cell_measurement_reflns_used 9906
_cell_measurement_temperature 173(2)
_cell_measurement_theta_max 26.82
_cell_measurement_theta_min 2.21
_cell_volume 10061.8(7)
_computing_cell_refinement 'Bruker SAINT'
_computing_data_collection 'Bruker APEX2'
_computing_data_reduction 'Bruker SAINT'
_computing_molecular_graphics 'Bruker SHELXTL'
_computing_publication_material 'Bruker SHELXTL'
_computing_structure_refinement 'SHELXL-97 (Sheldrick, 2008)'
_computing_structure_solution 'SHELXS-97 (Sheldrick, 2008)'
_diffrn_ambient_temperature 173(2)
_diffrn_measured_fraction_theta_full 0.978
_diffrn_measured_fraction_theta_max 0.978
_diffrn_measurement_device_type 'Bruker APEX-II CCD'
_diffrn_measurement_method '\f and \w scans'
_diffrn_radiation_monochromator graphite
_diffrn_radiation_source 'fine-focus sealed tube'
_diffrn_radiation_type MoK\a
_diffrn_radiation_wavelength 0.71073
_diffrn_reflns_av_R_equivalents 0.0458
_diffrn_reflns_av_sigmaI/netI 0.0823
_diffrn_reflns_limit_h_max 24
_diffrn_reflns_limit_h_min -34
_diffrn_reflns_limit_k_max 35
_diffrn_reflns_limit_k_min -35
_diffrn_reflns_limit_l_max 27
_diffrn_reflns_limit_l_min 0
_diffrn_reflns_number 26843
_diffrn_reflns_theta_full 29.88
_diffrn_reflns_theta_max 29.88
_diffrn_reflns_theta_min 1.63
_exptl_absorpt_coefficient_mu 0.612
_exptl_absorpt_correction_T_max 0.9701
_exptl_absorpt_correction_T_min 0.9584
_exptl_absorpt_correction_type multi-scan
_exptl_absorpt_process_details sadabs
_exptl_crystal_colour colorless
_exptl_crystal_density_diffrn 1.142
_exptl_crystal_density_meas ?
_exptl_crystal_density_method 'not measured'
_exptl_crystal_description prism
_exptl_crystal_F_000 3536
_exptl_crystal_size_max 0.07
_exptl_crystal_size_mid 0.06
_exptl_crystal_size_min 0.05
_platon_squeeze_details ' '
_refine_diff_density_max 1.519
_refine_diff_density_min -1.011
_refine_diff_density_rms 0.129
_refine_ls_abs_structure_details 'Flack H D (1983), Acta Cryst. A39, 876-881'
_refine_ls_abs_structure_Flack 0.07(2)
_refine_ls_extinction_method none
_refine_ls_goodness_of_fit_ref 0.997
_refine_ls_hydrogen_treatment constr
_refine_ls_matrix_type full
_refine_ls_number_parameters 932
_refine_ls_number_reflns 26843
_refine_ls_number_restraints 30
_refine_ls_restrained_S_all 1.006
_refine_ls_R_factor_all 0.1472
_refine_ls_R_factor_gt 0.0957
_refine_ls_shift/su_max 0.010
_refine_ls_shift/su_mean 0.067
_refine_ls_structure_factor_coef Fsqd
_refine_ls_weighting_details 'calc w=1/[\s^2^(Fo^2^)+(0.1817P)^2^+0.5000P] where P=(Fo^2^+2Fc^2^)/3'
_refine_ls_weighting_scheme calc
_refine_ls_wR_factor_gt 0.2411
_refine_ls_wR_factor_ref 0.2605
_reflns_number_gt 14436
_reflns_number_total 26843
_reflns_threshold_expression >2sigma(I)
_cod_data_source_file c3dt52850b.txt
_cod_data_source_block e2913a
_cod_depositor_comments
;
The following automatic conversions were performed:

'_symmetry_cell_setting' value 'Monoclinic' changed to 'monoclinic'
according to
/usr/data/users/saulius/automatic-downloads/current/RSC/lib/dictionaries/cif_core.dic
dictionary named 'cif_core.dic' version 2.4.2 from 2011-04-26.

Automatic conversion script
Id: cif_fix_values 2281 2013-09-26 08:29:07Z andrius 

The following automatic conversions were performed:

'_exptl_crystal_density_meas' value 'none' was changed to '?' - the
value is perceived as not measured.

Automatic conversion script
Id: cif_fix_values 3008 2015-01-20 13:52:24Z robertas 
;
_cod_original_sg_symbol_H-M C2
_cod_database_code 7028838

loop_
_symmetry_equiv_pos_as_xyz
'x, y, z'
'-x, y, -z'
'x+1/2, y+1/2, z'
'-x+1/2, y+1/2, -z'

loop_
_atom_site_label
_atom_site_type_symbol
_atom_site_fract_x
_atom_site_fract_y
_atom_site_fract_z
_atom_site_U_iso_or_equiv
_atom_site_adp_type
_atom_site_occupancy
_atom_site_symmetry_multiplicity
_atom_site_calc_flag
_atom_site_refinement_flags
_atom_site_disorder_assembly
_atom_site_disorder_group
Ni1 Ni 0.5000 1.00028(3) 0.5000 0.0296(3) Uani 1 2 d S . .
Cl1 Cl 0.41196(8) 1.00049(6) 0.52556(8) 0.0422(4) Uani 1 1 d . . .
Ni2 Ni 0.5000 -0.17383(3) 0.0000 0.0292(3) Uani 1 2 d S . .
Cl2 Cl 0.41408(8) -0.17428(6) 0.02831(8) 0.0444(4) Uani 1 1 d . . .
N1 N 0.5496(2) 0.9413(2) 0.5920(3) 0.0349(12) Uani 1 1 d . . .
C1 C 0.6114(3) 0.9426(3) 0.6453(4) 0.0436(16) Uani 1 1 d . . .
H1 H 0.6355 0.9694 0.6380 0.052 Uiso 1 1 calc R . .
C2 C 0.6438(3) 0.9094(3) 0.7093(3) 0.0455(16) Uani 1 1 d . . .
H2 H 0.6886 0.9131 0.7458 0.055 Uiso 1 1 calc R . .
C3 C 0.6090(3) 0.8688(3) 0.7207(4) 0.0435(16) Uani 1 1 d . . .
C4 C 0.5467(4) 0.8622(3) 0.6619(5) 0.061(2) Uani 1 1 d . . .
H4 H 0.5236 0.8324 0.6642 0.073 Uiso 1 1 calc R . .
C5 C 0.5169(4) 0.8979(3) 0.5996(5) 0.071(3) Uani 1 1 d . . .
H5 H 0.4727 0.8933 0.5603 0.086 Uiso 1 1 calc R . .
C6 C 0.6411(4) 0.8381(4) 0.7907(4) 0.063(2) Uani 1 1 d . . .
C7 C 0.6662(4) 0.8085(3) 0.8515(4) 0.064(2) Uani 1 1 d . . .
C8 C 0.6986(3) 0.7786(3) 0.9257(4) 0.061(2) Uani 1 1 d . . .
C9 C 0.6761(3) 0.7320(3) 0.9376(4) 0.0461(17) Uani 1 1 d . . .
C10 C 0.6112(4) 0.7027(4) 0.8782(5) 0.075(3) Uani 1 1 d . . .
O1 O 0.5762(3) 0.7155(3) 0.8143(3) 0.086(2) Uani 1 1 d . . .
N2 N 0.6170(4) 0.6545(3) 0.9244(5) 0.086(2) Uani 1 1 d D . .
C11 C 0.6704(4) 0.6526(3) 0.9979(4) 0.0520(18) Uani 1 1 d . . .
O2 O 0.6817(4) 0.6193(3) 1.0490(4) 0.091(2) Uani 1 1 d D . .
C12 C 0.7072(3) 0.6992(3) 1.0071(4) 0.0411(16) Uani 1 1 d . . .
C13 C 0.7653(4) 0.7119(3) 1.0681(5) 0.065(3) Uani 1 1 d . . .
C14 C 0.7929(4) 0.7648(4) 1.0615(5) 0.065(2) Uani 1 1 d . . .
C15 C 0.7599(4) 0.7932(3) 0.9899(4) 0.0529(19) Uani 1 1 d . . .
C16 C 0.8579(4) 0.7872(5) 1.1170(7) 0.100(4) Uani 1 1 d . . .
O3 O 0.9007(3) 0.7743(3) 1.1802(4) 0.111(3) Uani 1 1 d . . .
N3 N 0.8578(3) 0.8314(3) 1.0659(4) 0.087(3) Uani 1 1 d D . .
C17 C 0.8054(5) 0.8370(3) 0.9967(4) 0.077(3) Uani 1 1 d . . .
O4 O 0.7886(4) 0.8732(3) 0.9481(4) 0.108(3) Uani 1 1 d . . .
C18 C 0.5591(5) 0.6172(4) 0.8797(6) 0.111(4) Uani 1 1 d D . .
H18 H 0.5326 0.6405 0.8312 0.133 Uiso 1 1 calc R . .
C19 C 0.5198(6) 0.6256(9) 0.9211(8) 0.111(4) Uani 0.664(12) 1 d PD C 1
H19A H 0.4858 0.5981 0.9024 0.133 Uiso 0.664(12) 1 calc PR C 1
H19B H 0.4997 0.6615 0.9079 0.133 Uiso 0.664(12) 1 calc PR C 1
C20 C 0.5683(6) 0.6203(7) 1.0142(7) 0.111(4) Uani 0.664(12) 1 d PD C 1
H20A H 0.6089 0.6061 1.0236 0.133 Uiso 0.664(12) 1 calc PR C 1
H20B H 0.5511 0.5957 1.0377 0.133 Uiso 0.664(12) 1 calc PR C 1
H20C H 0.5755 0.6555 1.0398 0.133 Uiso 0.664(12) 1 calc PR C 1
C21 C 0.5710(5) 0.5720(5) 0.8358(8) 0.176(9) Uani 1 1 d D . .
H21A H 0.6104 0.5794 0.8361 0.264 Uiso 1 1 calc R C 4
H21B H 0.5349 0.5697 0.7795 0.264 Uiso 1 1 calc R C 4
H21C H 0.5755 0.5380 0.8637 0.264 Uiso 1 1 calc R C 4
C22 C 0.9073(6) 0.8763(7) 1.1036(8) 0.176(9) Uani 1 1 d D . .
H22 H 0.8817 0.9060 1.0657 0.264 Uiso 1 1 calc R C 4
C23 C 0.9418(17) 0.8564(11) 1.061(3) 0.176(9) Uani 1 1 d D C .
H23A H 0.9098 0.8584 1.0015 0.264 Uiso 1 1 calc R . .
H23B H 0.9747 0.8838 1.0717 0.264 Uiso 1 1 calc R . .
C24 C 0.9737(8) 0.8040(15) 1.074(2) 0.176(9) Uani 1 1 d D . .
H24A H 0.9591 0.7868 1.0215 0.264 Uiso 1 1 calc R C .
H24B H 0.9631 0.7812 1.1067 0.264 Uiso 1 1 calc R . .
H24C H 1.0202 0.8093 1.1030 0.264 Uiso 1 1 calc R . .
C25 C 0.9160(7) 0.8991(6) 1.1830(9) 0.176(9) Uani 1 1 d D C .
H25A H 0.9242 0.9377 1.1856 0.264 Uiso 1 1 calc R . .
H25B H 0.9523 0.8813 1.2297 0.264 Uiso 1 1 calc R . .
H25C H 0.8770 0.8928 1.1840 0.264 Uiso 1 1 calc R . .
C26 C 0.8020(3) 0.6822(3) 1.1410(4) 0.0465(17) Uani 1 1 d . . .
C27 C 0.8343(3) 0.6582(3) 1.2056(4) 0.0463(17) Uani 1 1 d . . .
C28 C 0.3743(3) 1.1234(3) 0.2726(3) 0.0359(14) Uani 1 1 d . . .
C29 C 0.3694(3) 1.1267(3) 0.3437(3) 0.0383(15) Uani 1 1 d . . .
H29 H 0.3404 1.1510 0.3457 0.046 Uiso 1 1 calc R . .
C30 C 0.4077(4) 1.0940(2) 0.4084(3) 0.0476(18) Uani 1 1 d . . .
H30 H 0.4045 1.0956 0.4553 0.057 Uiso 1 1 calc R . .
N4 N 0.4503(3) 1.0593(2) 0.4076(2) 0.0350(12) Uani 1 1 d . . .
C31 C 0.4525(4) 1.0588(3) 0.3425(4) 0.0456(16) Uani 1 1 d . . .
H31 H 0.4820 1.0345 0.3417 0.055 Uiso 1 1 calc R . .
C32 C 0.4165(4) 1.0898(3) 0.2732(3) 0.0457(2) Uani 1 1 d . . .
H32 H 0.4218 1.0871 0.2280 0.065 Uiso 1 1 calc R . .
N5 N 0.5490(2) -0.11354(19) 0.0893(3) 0.0394(14) Uani 1 1 d . . .
C33 C 0.6137(3) -0.1146(3) 0.1369(3) 0.0450(17) Uani 1 1 d . . .
H33 H 0.6370 -0.1398 0.1256 0.054 Uiso 1 1 calc R . .
C34 C 0.6473(4) -0.0787(3) 0.2035(4) 0.058(2) Uani 1 1 d . . .
H34 H 0.6927 -0.0787 0.2350 0.069 Uiso 1 1 calc R . .
C35 C 0.6138(3) -0.0450(3) 0.2208(4) 0.0505(18) Uani 1 1 d . . .
C36 C 0.5489(5) -0.0453(5) 0.1730(8) 0.0505(18) Uani 1 1 d . . .
H36 H 0.5232 -0.0242 0.1858 0.066 Uiso 1 1 calc R . .
C37 C 0.5219(3) -0.0780(3) 0.1040(5) 0.0505(18) Uani 1 1 d . . .
H37 H 0.4781 -0.0721 0.0644 0.066 Uiso 1 1 calc R . .
C38 C 0.6451(3) -0.0092(3) 0.2930(4) 0.0519(18) Uani 1 1 d . . .
C39 C 0.6713(3) 0.0149(3) 0.3553(4) 0.0478(17) Uani 1 1 d . . .
C40 C 0.7029(3) 0.0475(2) 0.4244(3) 0.0377(15) Uani 1 1 d . . .
C41 C 0.7632(3) 0.0374(3) 0.4915(4) 0.0431(15) Uani 1 1 d . . .
C42 C 0.8066(4) -0.0115(4) 0.5070(5) 0.064(2) Uani 1 1 d . . .
O5 O 0.7983(3) -0.0464(3) 0.4576(3) 0.0829(19) Uani 1 1 d . . .
N6 N 0.8613(3) -0.0031(3) 0.5830(3) 0.0673(18) Uani 1 1 d D . .
C43 C 0.8535(4) 0.0417(3) 0.6151(4) 0.0528(18) Uani 1 1 d . . .
O6 O 0.8970(3) 0.0592(3) 0.6842(3) 0.086(2) Uani 1 1 d . . .
C44 C 0.7930(3) 0.0680(3) 0.5605(3) 0.0407(15) Uani 1 1 d . . .
C45 C 0.7658(3) 0.1108(2) 0.5726(3) 0.0364(14) Uani 1 1 d . . .
C46 C 0.7054(4) 0.1249(3) 0.5033(4) 0.0484(18) Uani 1 1 d . . .
C47 C 0.6595(4) 0.1703(3) 0.4909(4) 0.055(2) Uani 1 1 d . . .
O7 O 0.6703(3) 0.2065(2) 0.5386(3) 0.0576(13) Uani 1 1 d . . .
N7 N 0.6067(2) 0.1641(2) 0.4137(3) 0.0439(13) Uani 1 1 d D . .
C48 C 0.6146(4) 0.1192(3) 0.3775(4) 0.0527(19) Uani 1 1 d . . .
O8 O 0.5709(2) 0.1057(2) 0.3043(3) 0.0584(13) Uani 1 1 d . . .
C49 C 0.6740(3) 0.0949(3) 0.4321(3) 0.0447(18) Uani 1 1 d . . .
C50 C 0.9210(4) -0.0350(4) 0.6172(6) 0.092(3) Uani 1 1 d D . .
H50 H 0.9484 -0.0213 0.6741 0.110 Uiso 1 1 calc R . .
C51 C 0.9598(6) -0.0255(7) 0.5800(8) 0.121(5) Uani 1 1 d D . .
H51A H 1.0050 -0.0307 0.6241 0.146 Uiso 1 1 calc R . .
H51B H 0.9494 -0.0551 0.5408 0.146 Uiso 1 1 calc R . .
C52 C 0.9581(14) 0.0240(12) 0.538(3) 0.121(5) Uani 1 1 d D . .
H52A H 0.9887 0.0212 0.5196 0.146 Uiso 0.50 1 calc PR . .
H52B H 0.9696 0.0546 0.5746 0.146 Uiso 0.50 1 calc PR . .
H52C H 0.9150 0.0293 0.4901 0.146 Uiso 0.50 1 calc PR . .
H52D H 0.9268 0.0488 0.5366 0.146 Uiso 0.50 1 calc PR . .
H52E H 0.9459 0.0155 0.4817 0.146 Uiso 0.50 1 calc PR . .
H52F H 1.0006 0.0407 0.5661 0.146 Uiso 0.50 1 calc PR . .
C53 C 0.9110(6) -0.0931(4) 0.6282(9) 0.123(4) Uani 1 1 d D . .
H53A H 0.9324 -0.1155 0.6080 0.184 Uiso 1 1 calc R . .
H53B H 0.8650 -0.1010 0.5977 0.184 Uiso 1 1 calc R . .
H53C H 0.9288 -0.1004 0.6861 0.184 Uiso 1 1 calc R . .
C54 C 0.5524(4) 0.2023(3) 0.3744(5) 0.075(2) Uani 1 1 d D . .
H54 H 0.5218 0.1887 0.3183 0.091 Uiso 1 1 calc R . .
C55 C 0.5753(5) 0.2545(4) 0.3662(6) 0.092(3) Uani 1 1 d D . .
H55A H 0.6083 0.2673 0.4212 0.110 Uiso 1 1 calc R . .
H55B H 0.5392 0.2802 0.3441 0.110 Uiso 1 1 calc R . .
C56 C 0.6036(6) 0.2558(5) 0.3119(9) 0.134(5) Uani 1 1 d D . .
H56A H 0.5791 0.2318 0.2654 0.201 Uiso 1 1 calc R . .
H56B H 0.6483 0.2440 0.3433 0.201 Uiso 1 1 calc R . .
H56C H 0.6015 0.2924 0.2923 0.201 Uiso 1 1 calc R . .
C57 C 0.5165(4) 0.2065(3) 0.4179(6) 0.070(2) Uani 1 1 d D . .
H57A H 0.4796 0.2304 0.3874 0.105 Uiso 1 1 calc R . .
H57B H 0.5448 0.2210 0.4726 0.105 Uiso 1 1 calc R . .
H57C H 0.5016 0.1709 0.4220 0.105 Uiso 1 1 calc R . .
C58 C 0.7991(4) 0.1439(3) 0.6454(4) 0.0515(19) Uani 1 1 d . . .
C59 C 0.8282(3) 0.1716(3) 0.7005(4) 0.0466(17) Uani 1 1 d . . .
C60 C 0.6343(4) -0.2974(3) 0.2271(4) 0.0480(17) Uani 1 1 d . . .
C61 C 0.5862(4) -0.2616(3) 0.2282(5) 0.065(2) Uani 1 1 d . . .
H61 H 0.5818 -0.2607 0.2744 0.078 Uiso 1 1 calc R . .
C62 C 0.5481(4) -0.2298(3) 0.1617(3) 0.063(2) Uani 1 1 d . . .
H62 H 0.5191 -0.2055 0.1636 0.058 Uiso 1 1 calc R . .
N8 N 0.5509(2) -0.23246(16) 0.0933(3) 0.0308(11) Uani 1 1 d . . .
C63 C 0.5916(3) -0.2665(2) 0.0919(3) 0.0374(15) Uani 1 1 d . . .
H63 H 0.5927 -0.2689 0.0435 0.045 Uiso 1 1 calc R . .
C64 C 0.6335(4) -0.2992(3) 0.1581(4) 0.0509(18) Uani 1 1 d . . .
H64 H 0.6616 -0.3228 0.1531 0.061 Uiso 1 1 calc R . .
Cl3 Cl 0.2622(3) 0.8072(2) 0.7206(4) 0.273(4) Uani 1 1 d D . .
Cl4 Cl 0.1461(4) 0.7812(2) 0.7100(3) 0.239(4) Uani 1 1 d D . .
C65 C 0.1813(4) 0.8028(3) 0.6596(5) 0.075(2) Uani 1 1 d D . .
H65 H 0.1729 0.7744 0.6186 0.090 Uiso 1 1 calc R . .
Cl5 Cl 0.16547(14) 0.90488(10) 0.69061(18) 0.1006(8) Uani 1 1 d D . .
Cl6 Cl 0.0769(2) 0.8457(2) 0.5463(2) 0.1704(18) Uani 1 1 d D . .
C66 C 0.1689(5) 0.8596(3) 0.6124(4) 0.116(5) Uani 1 1 d D . .
H66 H 0.1939 0.8701 0.5870 0.139 Uiso 1 1 calc R . .
Cl7 Cl 0.2804(3) 1.0224(3) 0.0511(4) 0.247(4) Uani 1 1 d . . .
Cl8 Cl 0.39698(17) 0.97030(13) 0.15515(17) 0.1061(10) Uani 1 1 d . . .
C67 C 0.3223(9) 0.9585(6) 0.0690(11) 0.164(8) Uani 1 1 d . . .
H67 H 0.2995 0.9295 0.0798 0.197 Uiso 1 1 calc R . .
Cl9 Cl 0.36797(16) 0.99499(14) -0.0267(2) 0.1089(9) Uani 1 1 d . . .
Cl10 Cl 0.25332(16) 0.9260(3) -0.0914(2) 0.170(2) Uani 1 1 d . . .
C68 C 0.3241(8) 0.9461(5) -0.0041(7) 0.124(5) Uani 1 1 d . . .
H68 H 0.3516 0.9134 0.0118 0.149 Uiso 1 1 calc R . .
Cl11 Cl 0.7482(2) 0.81278(17) 0.4889(3) 0.1583(16) Uani 1 1 d . . .
Cl12 Cl 0.61730(18) 0.85269(15) 0.36057(19) 0.1190(11) Uani 1 1 d . . .
C69 C 0.6922(5) 0.8673(5) 0.4506(8) 0.110(4) Uani 1 1 d . . .
H69 H 0.7122 0.8987 0.4400 0.132 Uiso 1 1 calc R . .
Cl13 Cl 0.74628(15) 0.90982(19) 0.5943(2) 0.1356(13) Uani 1 1 d . . .
Cl14 Cl 0.64089(19) 0.83251(18) 0.5397(2) 0.1303(11) Uani 1 1 d . . .
C70 C 0.6738(4) 0.8840(4) 0.5148(6) 0.083(3) Uani 1 1 d . . .
H70 H 0.6420 0.9139 0.4913 0.100 Uiso 1 1 calc R . .
O9 O 0.8799(3) 0.9499(3) 0.7870(3) 0.0843(17) Uani 1 1 d . . .
O10 O 0.2414(3) 0.0283(2) 0.2713(4) 0.0865(18) Uani 1 1 d . . .
C19A C 0.5509(16) 0.5958(10) 0.9485(15) 0.107 Uani 0.336(12) 1 d PD C 2
H19C H 0.5056 0.5865 0.9276 0.128 Uiso 0.336(12) 1 calc PR C 2
H19D H 0.5650 0.6228 0.9923 0.128 Uiso 0.336(12) 1 calc PR C 2
C20A C 0.5937(16) 0.5453(11) 0.9803(14) 0.107 Uani 0.336(12) 1 d PD C 2
H20D H 0.6316 0.5528 1.0338 0.160 Uiso 0.336(12) 1 calc PR C 2
H20E H 0.6070 0.5353 0.9421 0.160 Uiso 0.336(12) 1 calc PR C 2
H20F H 0.5696 0.5157 0.9850 0.160 Uiso 0.336(12) 1 calc PR C 2

loop_
_atom_site_aniso_label
_atom_site_aniso_U_11
_atom_site_aniso_U_22
_atom_site_aniso_U_33
_atom_site_aniso_U_23
_atom_site_aniso_U_13
_atom_site_aniso_U_12
Ni1 0.0437(6) 0.0150(5) 0.0105(4) 0.000 0.0007(4) 0.000
Cl1 0.0609(10) 0.0322(8) 0.0251(6) -0.0028(6) 0.0166(7) -0.0060(8)
Ni2 0.0486(6) 0.0159(5) 0.0066(3) 0.000 0.0031(4) 0.000
Cl2 0.0723(11) 0.0306(8) 0.0360(7) 0.0067(7) 0.0323(8) 0.0096(8)
N1 0.050(3) 0.026(3) 0.020(2) 0.0084(19) 0.012(2) 0.000(2)
C1 0.039(4) 0.046(4) 0.040(3) 0.019(3) 0.016(3) 0.002(3)
C2 0.032(3) 0.071(5) 0.021(2) 0.016(3) 0.006(3) 0.003(3)
C3 0.052(4) 0.030(3) 0.028(3) 0.022(2) 0.007(3) 0.012(3)
C4 0.054(5) 0.040(4) 0.063(4) 0.028(3) 0.014(4) 0.002(3)
C5 0.059(5) 0.044(4) 0.067(5) 0.016(4) 0.002(4) -0.024(4)
C6 0.075(5) 0.075(6) 0.050(4) 0.047(4) 0.041(4) 0.047(4)
C7 0.076(5) 0.076(6) 0.052(4) 0.049(4) 0.042(4) 0.046(4)
C8 0.073(5) 0.073(6) 0.048(4) 0.048(4) 0.040(4) 0.045(4)
C9 0.049(4) 0.038(4) 0.033(3) 0.022(3) 0.009(3) 0.009(3)
C10 0.065(5) 0.097(7) 0.035(4) 0.014(4) 0.005(4) -0.012(5)
O1 0.093(4) 0.095(5) 0.025(2) 0.018(3) 0.000(3) 0.005(4)
N2 0.102(6) 0.054(4) 0.093(6) 0.024(4) 0.045(5) 0.010(4)
C11 0.060(4) 0.045(4) 0.039(3) 0.023(3) 0.018(3) 0.015(3)
O2 0.143(6) 0.042(3) 0.081(4) 0.030(3) 0.053(4) 0.007(4)
C12 0.056(4) 0.045(4) 0.025(3) 0.012(3) 0.023(3) 0.020(3)
C13 0.096(7) 0.064(5) 0.059(5) 0.039(4) 0.058(5) 0.050(5)
C14 0.075(6) 0.054(5) 0.055(4) 0.021(4) 0.027(4) 0.009(4)
C15 0.065(5) 0.049(4) 0.038(3) 0.028(3) 0.023(4) 0.021(4)
C16 0.047(5) 0.112(8) 0.101(7) 0.064(7) 0.010(5) -0.001(5)
O3 0.085(5) 0.109(6) 0.067(4) 0.060(4) -0.009(4) 0.001(4)
N3 0.063(4) 0.084(5) 0.067(4) 0.043(4) 0.003(4) -0.014(4)
C17 0.109(7) 0.052(5) 0.033(3) 0.025(3) 0.012(4) 0.012(5)
O4 0.150(6) 0.062(4) 0.069(4) 0.036(3) 0.028(4) 0.002(4)
C18 0.145(10) 0.105(9) 0.065(5) -0.037(6) 0.043(6) -0.073(8)
C19 0.145(10) 0.105(9) 0.065(5) -0.037(6) 0.043(6) -0.073(8)
C20 0.145(10) 0.105(9) 0.065(5) -0.037(6) 0.043(6) -0.073(8)
C21 0.064(7) 0.097(10) 0.203(15) -0.036(10) -0.043(9) 0.000(6)
C22 0.064(7) 0.097(10) 0.203(15) -0.036(10) -0.043(9) 0.000(6)
C23 0.064(7) 0.097(10) 0.203(15) -0.036(10) -0.043(9) 0.000(6)
C24 0.064(7) 0.097(10) 0.203(15) -0.036(10) -0.043(9) 0.000(6)
C25 0.064(7) 0.097(10) 0.203(15) -0.036(10) -0.043(9) 0.000(6)
C26 0.057(4) 0.046(4) 0.028(3) 0.012(3) 0.017(3) 0.018(3)
C27 0.051(4) 0.045(4) 0.028(3) 0.010(3) 0.010(3) 0.016(3)
C28 0.035(3) 0.032(3) 0.013(2) 0.011(2) -0.006(2) 0.008(2)
C29 0.035(3) 0.037(3) 0.020(2) -0.001(2) -0.001(2) 0.015(3)
C30 0.097(5) 0.024(3) 0.025(3) 0.008(2) 0.033(3) 0.025(3)
N4 0.051(3) 0.034(3) 0.0110(19) 0.0019(18) 0.010(2) 0.009(2)
C31 0.067(4) 0.025(3) 0.034(3) 0.004(2) 0.018(3) 0.005(3)
C32 0.068(6) 0.025(3) 0.036(2) 0.002(2) 0.019(3) 0.006(4)
N5 0.046(3) 0.016(2) 0.015(2) -0.0007(17) -0.013(2) 0.005(2)
C33 0.051(4) 0.052(4) 0.023(3) -0.030(3) 0.012(3) -0.024(3)
C34 0.064(5) 0.052(4) 0.037(3) -0.030(3) 0.012(3) -0.025(4)
C35 0.052(4) 0.059(5) 0.031(3) -0.017(3) 0.015(3) -0.005(3)
C36 0.053(6) 0.056(10) 0.034(11) -0.013(10) 0.019(7) -0.008(6)
C37 0.051(4) 0.058(4) 0.036(4) -0.017(4) 0.020(4) -0.010(3)
C38 0.057(4) 0.040(4) 0.030(3) -0.021(3) 0.003(3) -0.010(3)
C39 0.037(3) 0.040(4) 0.057(4) -0.016(3) 0.019(3) -0.001(3)
C40 0.068(4) 0.033(3) 0.028(3) -0.006(2) 0.037(3) -0.010(3)
C41 0.051(4) 0.039(4) 0.035(3) -0.011(3) 0.020(3) -0.008(3)
C42 0.076(5) 0.068(5) 0.067(5) -0.009(4) 0.052(5) 0.005(4)
O5 0.085(4) 0.083(4) 0.066(3) -0.049(3) 0.030(3) 0.005(3)
N6 0.074(4) 0.077(5) 0.031(3) -0.018(3) 0.014(3) -0.004(4)
C43 0.055(4) 0.063(5) 0.027(3) -0.007(3) 0.013(3) -0.006(4)
O6 0.079(4) 0.113(5) 0.036(2) -0.019(3) 0.009(3) 0.029(4)
C44 0.051(4) 0.042(3) 0.027(3) -0.021(2) 0.018(3) -0.025(3)
C45 0.050(4) 0.037(3) 0.016(2) -0.012(2) 0.013(3) -0.010(3)
C46 0.070(5) 0.035(4) 0.031(3) -0.029(3) 0.020(3) -0.016(3)
C47 0.076(5) 0.051(4) 0.036(3) -0.013(3) 0.027(3) -0.027(4)
O7 0.090(4) 0.044(3) 0.040(2) -0.017(2) 0.034(3) -0.001(3)
N7 0.041(3) 0.048(3) 0.023(2) -0.014(2) 0.003(2) -0.003(2)
C48 0.079(5) 0.046(4) 0.051(4) -0.014(3) 0.047(4) -0.029(4)
O8 0.049(3) 0.072(4) 0.029(2) -0.017(2) 0.004(2) -0.011(2)
C49 0.054(4) 0.060(5) 0.024(3) -0.018(3) 0.024(3) -0.030(4)
C50 0.092(7) 0.080(6) 0.073(6) -0.021(5) 0.022(6) 0.005(5)
C51 0.074(7) 0.151(13) 0.120(9) -0.024(9) 0.037(7) 0.006(8)
C52 0.074(7) 0.151(13) 0.120(9) -0.024(9) 0.037(7) 0.006(8)
C53 0.126(9) 0.086(8) 0.129(10) 0.023(7) 0.047(8) 0.040(7)
C54 0.095(6) 0.053(5) 0.064(5) -0.005(4) 0.032(5) -0.017(5)
C55 0.123(8) 0.063(5) 0.091(6) 0.032(5) 0.057(6) -0.001(5)
C56 0.107(8) 0.105(9) 0.222(15) 0.083(10) 0.108(10) 0.046(7)
C57 0.061(5) 0.051(4) 0.100(6) -0.009(4) 0.044(5) -0.013(3)
C58 0.070(5) 0.051(5) 0.037(3) -0.028(3) 0.031(4) -0.026(4)
C59 0.057(4) 0.028(3) 0.032(3) -0.015(3) 0.007(3) -0.004(3)
C60 0.090(5) 0.024(3) 0.024(3) 0.010(2) 0.026(3) 0.012(3)
C61 0.076(5) 0.050(5) 0.050(4) 0.017(3) 0.021(4) 0.044(4)
C62 0.079(5) 0.049(4) 0.049(2) 0.018(2) 0.025(3) 0.042(4)
N8 0.051(3) 0.006(2) 0.020(2) 0.0037(16) 0.008(2) 0.002(2)
C63 0.045(3) 0.033(3) 0.015(2) 0.009(2) 0.003(3) -0.005(3)
C64 0.081(5) 0.029(3) 0.045(3) 0.023(3) 0.035(4) 0.010(3)
Cl3 0.179(4) 0.170(5) 0.254(6) -0.080(4) -0.036(4) 0.107(4)
Cl4 0.433(10) 0.152(4) 0.110(3) -0.015(3) 0.126(4) -0.140(5)
C65 0.128(7) 0.040(4) 0.088(6) -0.004(4) 0.079(6) -0.016(4)
Cl5 0.1169(19) 0.0670(14) 0.1074(18) -0.0239(13) 0.0514(16) -0.0103(13)
Cl6 0.157(3) 0.205(5) 0.086(2) -0.027(2) 0.019(2) -0.005(3)
C66 0.215(12) 0.024(3) 0.036(3) 0.007(3) 0.015(5) -0.043(5)
Cl7 0.244(6) 0.288(8) 0.278(7) 0.010(6) 0.185(6) 0.153(6)
Cl8 0.157(3) 0.097(2) 0.0919(17) -0.0368(15) 0.0849(18) -0.0467(18)
C67 0.29(2) 0.090(9) 0.217(16) -0.093(10) 0.201(17) -0.069(11)
Cl9 0.136(2) 0.0858(19) 0.132(2) 0.0360(18) 0.089(2) 0.0363(18)
Cl10 0.085(2) 0.297(7) 0.090(2) 0.000(3) 0.0194(18) 0.004(3)
C68 0.191(13) 0.084(8) 0.079(7) 0.004(6) 0.057(8) 0.032(9)
Cl11 0.148(3) 0.130(3) 0.214(4) 0.023(3) 0.107(3) 0.074(3)
Cl12 0.148(3) 0.108(2) 0.0961(19) -0.0395(17) 0.0606(19) -0.029(2)
C69 0.094(7) 0.136(11) 0.119(8) 0.074(8) 0.068(7) 0.046(7)
Cl13 0.090(2) 0.147(3) 0.136(3) -0.011(2) 0.036(2) 0.006(2)
Cl14 0.161(3) 0.108(3) 0.148(3) 0.011(2) 0.099(3) -0.002(2)
C70 0.053(5) 0.103(8) 0.082(6) 0.010(5) 0.028(5) 0.019(5)
O9 0.089(4) 0.089(4) 0.071(3) -0.023(3) 0.039(3) 0.004(3)
O10 0.073(3) 0.060(3) 0.127(5) -0.039(3) 0.052(4) -0.006(3)
C19A 0.120 0.094 0.092 0.000 0.045 0.000
C20A 0.120 0.094 0.092 0.000 0.045 0.000

loop_
_atom_type_symbol
_atom_type_description
_atom_type_scat_dispersion_real
_atom_type_scat_dispersion_imag
_atom_type_scat_source
C C 0.0033 0.0016 'International Tables Vol C Tables 4.2.6.8 and 6.1.1.4'
H H 0.0000 0.0000 'International Tables Vol C Tables 4.2.6.8 and 6.1.1.4'
N N 0.0061 0.0033 'International Tables Vol C Tables 4.2.6.8 and 6.1.1.4'
O O 0.0106 0.0060 'International Tables Vol C Tables 4.2.6.8 and 6.1.1.4'
Cl Cl 0.1484 0.1585 'International Tables Vol C Tables 4.2.6.8 and 6.1.1.4'
Ni Ni 0.3393 1.1124 'International Tables Vol C Tables 4.2.6.8 and 6.1.1.4'

loop_
_geom_angle_atom_site_label_1
_geom_angle_atom_site_label_2
_geom_angle_atom_site_label_3
_geom_angle
_geom_angle_site_symmetry_1
_geom_angle_site_symmetry_3
N1 Ni1 N1 92.6(3) . 2_656
N1 Ni1 N4 179.9(2) . .
N1 Ni1 N4 87.37(17) 2_656 .
N1 Ni1 N4 87.37(17) . 2_656
N1 Ni1 N4 179.9(2) 2_656 2_656
N4 Ni1 N4 92.7(3) . 2_656
N1 Ni1 Cl1 90.75(14) . .
N1 Ni1 Cl1 89.42(15) 2_656 .
N4 Ni1 Cl1 89.35(15) . .
N4 Ni1 Cl1 90.48(15) 2_656 .
N1 Ni1 Cl1 89.42(15) . 2_656
N1 Ni1 Cl1 90.75(14) 2_656 2_656
N4 Ni1 Cl1 90.48(15) . 2_656
N4 Ni1 Cl1 89.35(15) 2_656 2_656
Cl1 Ni1 Cl1 179.75(8) . 2_656
N5 Ni2 N5 89.7(2) 2_655 .
N5 Ni2 N8 177.95(18) 2_655 .
N5 Ni2 N8 88.24(15) . .
N5 Ni2 N8 88.23(15) 2_655 2_655
N5 Ni2 N8 177.95(18) . 2_655
N8 Ni2 N8 93.8(2) . 2_655
N5 Ni2 Cl2 90.56(17) 2_655 2_655
N5 Ni2 Cl2 89.82(17) . 2_655
N8 Ni2 Cl2 89.65(15) . 2_655
N8 Ni2 Cl2 89.99(15) 2_655 2_655
N5 Ni2 Cl2 89.81(17) 2_655 .
N5 Ni2 Cl2 90.55(17) . .
N8 Ni2 Cl2 89.99(15) . .
N8 Ni2 Cl2 89.65(15) 2_655 .
Cl2 Ni2 Cl2 179.48(8) 2_655 .
C1 N1 C5 115.3(5) . .
C1 N1 Ni1 123.8(4) . .
C5 N1 Ni1 120.8(4) . .
N1 C1 C2 125.9(6) . .
N1 C1 H1 117.0 . .
C2 C1 H1 117.1 . .
C1 C2 C3 118.0(6) . .
C1 C2 H2 121.0 . .
C3 C2 H2 121.0 . .
C4 C3 C6 124.4(7) . .
C4 C3 C2 117.8(5) . .
C6 C3 C2 117.8(7) . .
C3 C4 C5 120.5(7) . .
C3 C4 H4 119.7 . .
C5 C4 H4 119.7 . .
C4 C5 N1 121.8(7) . .
C4 C5 H5 119.1 . .
N1 C5 H5 119.1 . .
C7 C6 C3 175.8(10) . .
C6 C7 C8 174.8(10) . .
C9 C8 C15 114.5(5) . .
C9 C8 C7 123.7(8) . .
C15 C8 C7 121.5(7) . .
C8 C9 C12 126.5(6) . .
C8 C9 C10 128.4(6) . .
C12 C9 C10 105.1(6) . .
O1 C10 N2 133.0(9) . .
O1 C10 C9 124.8(9) . .
N2 C10 C9 101.6(6) . .
C11 N2 C10 114.0(7) . .
C11 N2 C18 132.8(8) . .
C10 N2 C18 113.1(7) . .
O2 C11 N2 124.9(8) . .
O2 C11 C12 126.9(7) . .
N2 C11 C12 107.9(6) . .
C13 C12 C9 120.0(7) . .
C13 C12 C11 128.5(6) . .
C9 C12 C11 111.4(6) . .
C12 C13 C26 125.6(8) . .
C12 C13 C14 117.0(6) . .
C26 C13 C14 117.3(8) . .
C15 C14 C16 112.1(8) . .
C15 C14 C13 118.5(8) . .
C16 C14 C13 128.5(7) . .
C14 C15 C8 123.1(8) . .
C14 C15 C17 105.3(7) . .
C8 C15 C17 131.4(6) . .
O3 C16 N3 126.2(9) . .
O3 C16 C14 133.6(9) . .
N3 C16 C14 99.9(7) . .
C17 N3 C16 115.2(8) . .
C17 N3 C22 121.8(8) . .
C16 N3 C22 120.4(7) . .
O4 C17 N3 129.4(10) . .
O4 C17 C15 122.4(8) . .
N3 C17 C15 107.5(6) . .
C21 C18 N2 111.6(9) . .
C21 C18 C19A 111.9(10) . .
N2 C18 C19A 103.2(14) . .
C21 C18 C19 137.3(11) . .
N2 C18 C19 105.8(9) . .
C19A C18 C19 37.5(10) . .
C21 C18 H18 97.5 . .
N2 C18 H18 97.4 . .
C19A C18 H18 134.0 . .
C19 C18 H18 97.4 . .
C18 C19 C20 106.0(9) . .
C18 C19 H19A 110.5 . .
C20 C19 H19A 110.6 . .
C18 C19 H19B 110.5 . .
C20 C19 H19B 110.5 . .
H19A C19 H19B 108.7 . .
N3 C22 C25 113.9(11) . .
N3 C22 C23 91.9(13) . .
C25 C22 C23 145.4(18) . .
C27 C26 C13 177.6(8) . .
C26 C27 C28 169.5(7) . 3_546
C32 C28 C27 123.5(6) . 3_454
C32 C28 C29 118.8(5) . .
C27 C28 C29 117.7(6) 3_454 .
C30 C29 C28 118.3(5) . .
C30 C29 H29 120.8 . .
C28 C29 H29 120.9 . .
N4 C30 C29 122.1(5) . .
N4 C30 H30 118.9 . .
C29 C30 H30 118.9 . .
C31 N4 C30 116.3(5) . .
C31 N4 Ni1 120.7(4) . .
C30 N4 Ni1 122.3(4) . .
N4 C31 C32 127.1(7) . .
N4 C31 H31 116.5 . .
C32 C31 H31 116.5 . .
C28 C32 C31 117.4(6) . .
C28 C32 H32 121.3 . .
C31 C32 H32 121.3 . .
C37 N5 C33 116.1(5) . .
C37 N5 Ni2 123.8(4) . .
C33 N5 Ni2 120.0(4) . .
N5 C33 C34 121.3(7) . .
N5 C33 H33 119.3 . .
C34 C33 H33 119.4 . .
C35 C34 C33 118.8(7) . .
C35 C34 H34 120.6 . .
C33 C34 H34 120.6 . .
C34 C35 C36 118.8(7) . .
C34 C35 C38 122.0(7) . .
C36 C35 C38 119.1(7) . .
C35 C36 C37 116.9(9) . .
C35 C36 H36 121.6 . .
C37 C36 H36 121.5 . .
N5 C37 C36 126.8(7) . .
N5 C37 H37 116.6 . .
C36 C37 H37 116.6 . .
C39 C38 C35 173.4(8) . .
C38 C39 C40 174.3(8) . .
C41 C40 C39 124.9(6) . .
C41 C40 C49 113.5(5) . .
C39 C40 C49 121.6(6) . .
C44 C41 C40 125.0(6) . .
C44 C41 C42 106.9(6) . .
C40 C41 C42 127.9(6) . .
O5 C42 N6 127.1(8) . .
O5 C42 C41 126.5(7) . .
N6 C42 C41 105.7(6) . .
C43 N6 C42 108.7(6) . .
C43 N6 C50 126.2(6) . .
C42 N6 C50 124.7(7) . .
O6 C43 N6 121.7(7) . .
O6 C43 C44 125.7(7) . .
N6 C43 C44 112.5(5) . .
C45 C44 C41 123.5(6) . .
C45 C44 C43 130.2(5) . .
C41 C44 C43 106.0(6) . .
C44 C45 C46 113.5(5) . .
C44 C45 C58 122.7(6) . .
C46 C45 C58 123.3(6) . .
C49 C46 C45 124.1(7) . .
C49 C46 C47 105.3(6) . .
C45 C46 C47 130.5(5) . .
O7 C47 N7 127.7(8) . .
O7 C47 C46 125.6(7) . .
N7 C47 C46 106.6(6) . .
C47 N7 C48 109.5(6) . .
C47 N7 C54 124.3(6) . .
C48 N7 C54 126.0(6) . .
O8 C48 N7 120.4(7) . .
O8 C48 C49 130.2(7) . .
N7 C48 C49 109.4(6) . .
C46 C49 C48 109.2(7) . .
C46 C49 C40 120.1(7) . .
C48 C49 C40 130.7(6) . .
C51 C50 N6 115.7(9) . .
C51 C50 C53 114.7(11) . .
N6 C50 C53 112.6(8) . .
C51 C50 H50 104.0 . .
N6 C50 H50 104.0 . .
C53 C50 H50 104.1 . .
C52 C51 C50 124.6(18) . .
C52 C51 H51A 106.3 . .
C50 C51 H51A 106.2 . .
C52 C51 H51B 106.1 . .
C50 C51 H51B 106.1 . .
H51A C51 H51B 106.4 . .
C50 C53 H53A 109.5 . .
C50 C53 H53B 109.5 . .
H53A C53 H53B 109.5 . .
C50 C53 H53C 109.4 . .
H53A C53 H53C 109.5 . .
H53B C53 H53C 109.5 . .
C55 C54 N7 109.7(7) . .
C55 C54 C57 111.6(8) . .
N7 C54 C57 113.0(7) . .
C55 C54 H54 107.4 . .
N7 C54 H54 107.4 . .
C57 C54 H54 107.4 . .
C54 C55 C56 115.5(10) . .
C54 C55 H55A 108.4 . .
C56 C55 H55A 108.4 . .
C54 C55 H55B 108.4 . .
C56 C55 H55B 108.5 . .
H55A C55 H55B 107.5 . .
C55 C56 H56A 109.5 . .
C55 C56 H56B 109.5 . .
H56A C56 H56B 109.5 . .
C55 C56 H56C 109.5 . .
H56A C56 H56C 109.5 . .
H56B C56 H56C 109.5 . .
C54 C57 H57A 109.5 . .
C54 C57 H57B 109.5 . .
H57A C57 H57B 109.5 . .
C54 C57 H57C 109.5 . .
H57A C57 H57C 109.5 . .
H57B C57 H57C 109.5 . .
C59 C58 C45 174.6(8) . .
C58 C59 C60 175.6(8) . 4_656
C64 C60 C59 128.8(7) . 4_646
C64 C60 C61 116.1(6) . .
C59 C60 C61 114.9(6) 4_646 .
C62 C61 C60 119.2(7) . .
C62 C61 H61 120.4 . .
C60 C61 H61 120.4 . .
N8 C62 C61 121.6(6) . .
N8 C62 H62 119.2 . .
C61 C62 H62 119.2 . .
C63 N8 C62 118.3(5) . .
C63 N8 Ni2 122.3(4) . .
C62 N8 Ni2 118.7(4) . .
N8 C63 C64 123.7(6) . .
N8 C63 H63 118.2 . .
C64 C63 H63 118.2 . .
C60 C64 C63 120.9(7) . .
C60 C64 H64 119.5 . .
C63 C64 H64 119.5 . .
C66 C65 Cl4 126.8(7) . .
C66 C65 Cl3 98.0(6) . .
Cl4 C65 Cl3 112.7(6) . .
C66 C65 H65 105.9 . .
Cl4 C65 H65 105.9 . .
Cl3 C65 H65 105.9 . .
C65 C66 Cl5 98.4(5) . .
C65 C66 Cl6 91.4(5) . .
Cl5 C66 Cl6 96.1(5) . .
C65 C66 H66 121.4 . .
Cl5 C66 H66 121.4 . .
Cl6 C66 H66 121.4 . .
C68 C67 Cl8 114.1(12) . .
C68 C67 Cl7 107.4(13) . .
Cl8 C67 Cl7 103.9(6) . .
C68 C67 H67 110.4 . .
Cl8 C67 H67 110.4 . .
Cl7 C67 H67 110.5 . .
C67 C68 Cl10 118.2(13) . .
C67 C68 Cl9 114.1(10) . .
Cl10 C68 Cl9 112.0(7) . .
C67 C68 H68 103.5 . .
Cl10 C68 H68 103.4 . .
Cl9 C68 H68 103.3 . .
C70 C69 Cl12 104.3(7) . .
C70 C69 Cl11 110.4(7) . .
Cl12 C69 Cl11 115.0(9) . .
C70 C69 H69 109.0 . .
Cl12 C69 H69 109.0 . .
Cl11 C69 H69 109.0 . .
C69 C70 Cl14 113.0(8) . .
C69 C70 Cl13 102.0(7) . .
Cl14 C70 Cl13 116.2(6) . .
C69 C70 H70 108.4 . .
Cl14 C70 H70 108.4 . .
Cl13 C70 H70 108.4 . .
C18 C19A C20A 104.8(10) . .
C18 C19A H19C 110.8 . .
C20A C19A H19C 111.2 . .
C18 C19A H19D 110.7 . .
C20A C19A H19D 110.5 . .
H19C C19A H19D 108.9 . .

loop_
_geom_bond_atom_site_label_1
_geom_bond_atom_site_label_2
_geom_bond_distance
_geom_bond_site_symmetry_2
Ni1 N1 2.130(5) .
Ni1 N1 2.130(5) 2_656
Ni1 N4 2.135(5) .
Ni1 N4 2.135(5) 2_656
Ni1 Cl1 2.4549(17) .
Ni1 Cl1 2.4549(17) 2_656
Ni2 N5 2.123(4) 2_655
Ni2 N5 2.123(4) .
Ni2 N8 2.141(4) .
Ni2 N8 2.141(4) 2_655
Ni2 Cl2 2.4394(16) 2_655
Ni2 Cl2 2.4394(16) .
N1 C1 1.312(8) .
N1 C5 1.400(9) .
C1 C2 1.348(9) .
C1 H1 0.9500 .
C2 C3 1.413(10) .
C2 H2 0.9500 .
C3 C4 1.353(10) .
C3 C6 1.385(8) .
C4 C5 1.362(10) .
C4 H4 0.9500 .
C5 H5 0.9500 .
C6 C7 1.242(8) .
C7 C8 1.430(7) .
C8 C9 1.357(10) .
C8 C15 1.406(11) .
C9 C12 1.407(8) .
C9 C10 1.572(11) .
C10 O1 1.119(9) .
C10 N2 1.459(12) .
N2 C11 1.335(10) .
N2 C18 1.532(8) .
C11 O2 1.204(8) .
C11 C12 1.426(11) .
C12 C13 1.327(12) .
C13 C26 1.419(9) .
C13 C14 1.519(13) .
C14 C15 1.376(10) .
C14 C16 1.487(14) .
C15 C17 1.519(13) .
C16 O3 1.162(10) .
C16 N3 1.479(12) .
N3 C17 1.288(10) .
N3 C22 1.527(13) .
C17 O4 1.207(9) .
C18 C21 1.527(9) .
C18 C19A 1.539(9) .
C18 C19 1.555(9) .
C18 H18 1.0000 .
C19 C20 1.555(9) .
C19 H19A 0.9900 .
C19 H19B 0.9900 .
C21 H21A 0.9803 .
C21 H21B 0.9803 .
C21 H21C 0.9803 .
C22 C25 1.540(17) .
C22 C23 1.544(18) .
C22 H22 1.0000 .
C23 C24 1.477(18) .
C27 C28 1.435(8) 3_546
C28 C32 1.328(10) .
C28 C27 1.434(8) 3_454
C28 C29 1.440(8) .
C29 C30 1.371(8) .
C29 H29 0.9500 .
C30 N4 1.363(8) .
C30 H30 0.9500 .
N4 C31 1.286(8) .
C31 C32 1.389(8) .
C31 H31 0.9500 .
C32 H32 0.9500 .
N5 C37 1.227(8) .
N5 C33 1.356(9) .
C33 C34 1.421(8) .
C33 H33 0.9500 .
C34 C35 1.335(10) .
C34 H34 0.9500 .
C35 C36 1.358(12) .
C35 C38 1.485(9) .
C36 C37 1.397(10) .
C36 H36 0.9500 .
C37 H37 0.9500 .
C38 C39 1.188(9) .
C39 C40 1.399(9) .
C40 C41 1.385(9) .
C40 C49 1.428(10) .
C41 C44 1.367(8) .
C41 C42 1.544(11) .
C42 O5 1.226(9) .
C42 N6 1.391(10) .
N6 C43 1.339(10) .
N6 C50 1.485(8) .
C43 O6 1.272(8) .
C43 C44 1.451(10) .
C44 C45 1.344(9) .
C45 C46 1.425(10) .
C45 C58 1.456(8) .
C46 C49 1.388(8) .
C46 C47 1.525(12) .
C47 O7 1.215(8) .
C47 N7 1.377(8) .
N7 C48 1.388(9) .
N7 C54 1.483(9) .
C48 O8 1.292(8) .
C48 C49 1.410(11) .
C50 C51 1.480(9) .
C50 C53 1.502(9) .
C50 H50 1.0000 .
C51 C52 1.472(10) .
C51 H51A 0.9900 .
C51 H51B 0.9900 .
C52 H52A 0.9800 .
C52 H52B 0.9800 .
C52 H52C 0.9800 .
C52 H52D 0.9800 .
C52 H52E 0.9800 .
C52 H52F 0.9800 .
C53 H53A 0.9800 .
C53 H53B 0.9800 .
C53 H53C 0.9800 .
C54 C55 1.459(10) .
C54 C57 1.506(10) .
C54 H54 1.0000 .
C55 C56 1.531(13) .
C55 H55A 0.9900 .
C55 H55B 0.9900 .
C56 H56A 0.9801 .
C56 H56B 0.9801 .
C56 H56C 0.9801 .
C57 H57A 0.9800 .
C57 H57B 0.9800 .
C57 H57C 0.9800 .
C58 C59 1.150(8) .
C59 C60 1.430(8) 4_656
C60 C64 1.323(9) .
C60 C59 1.430(8) 4_646
C60 C61 1.490(10) .
C61 C62 1.376(8) .
C61 H61 0.9500 .
C62 N8 1.357(7) .
C62 H62 0.9500 .
N8 C63 1.323(8) .
C63 C64 1.405(8) .
C63 H63 0.9500 .
C64 H64 0.9500 .
Cl3 C65 1.701(10) .
Cl4 C65 1.690(8) .
C65 C66 1.624(9) .
C65 H65 1.0000 .
Cl5 C66 1.922(8) .
Cl6 C66 1.955(9) .
C66 H66 1.0000 .
Cl7 C67 1.830(17) .
Cl8 C67 1.736(19) .
C67 C68 1.467(18) .
C67 H67 1.0000 .
Cl9 C68 1.824(16) .
Cl10 C68 1.743(15) .
C68 H68 1.0000 .
Cl11 C69 1.795(11) .
Cl12 C69 1.784(14) .
C69 C70 1.580(15) .
C69 H69 1.0000 .
Cl13 C70 1.752(10) .
Cl14 C70 1.715(11) .
C70 H70 1.0000 .
C19A C20A 1.548(10) .
C19A H19C 0.9900 .
C19A H19D 0.9900 .

loop_
_platon_squeeze_void_nr
_platon_squeeze_void_average_x
_platon_squeeze_void_average_y
_platon_squeeze_void_average_z
_platon_squeeze_void_volume
_platon_squeeze_void_count_electrons
_platon_squeeze_void_content
1 -0.017 -0.280 -0.017 1447 363 ' '
2 0.368 0.220 -0.132 1447 363 ' '
3 0.483 0.854 0.208 8 1 ' '
4 0.983 0.354 0.208 8 1 ' '
5 0.483 0.337 0.354 8 1 ' '
6 0.983 0.837 0.354 8 1 ' '
7 0.017 0.837 0.646 8 1 ' '
8 0.517 0.337 0.646 8 1 ' '
9 0.017 0.354 0.791 8 1 ' '
10 0.517 0.854 0.791 8 1 ' '
